data_4002734
loop_
_publ_author_name
'Minemawari, Hiromi'
'Tanaka, Mutsuo'
'Tsuzuki, Seiji'
'Inoue, Satoru'
'Yamada, Toshikazu'
'Kumai, Reiji'
'Shimoi, Yukihiro'
'Hasegawa, Tatsuo'

_publ_section_title
;
 Enhanced Layered-Herringbone Packing due to Long Alkyl Chain Substitution
 in Solution-Processable Organic Semiconductors
;
_journal_issue 3
_journal_name_full 'Chemistry of Materials'
_journal_page_first 1245
_journal_paper_doi 10.1021/acs.chemmater.6b04628
_journal_volume 29
_journal_year 2017
_chemical_formula_moiety 'C18 H16 S2'
_chemical_formula_sum 'C18 H16 S2'
_chemical_formula_weight 296.44
_space_group_crystal_system monoclinic
_space_group_IT_number 14
_space_group_name_Hall '-P 2yab'
_space_group_name_H-M_alt 'P 1 21/a 1'
_symmetry_space_group_name_Hall '-P 2yab'
_symmetry_space_group_name_H-M 'P 1 21/a 1'
_atom_sites_solution_hydrogens geom
_atom_sites_solution_primary direct
_atom_sites_solution_secondary difmap
_cell_angle_alpha 90.0000
_cell_angle_beta 92.698(3)
_cell_angle_gamma 90.0000
_cell_formula_units_Z 4
_cell_length_a 8.1910(9)
_cell_length_b 5.8764(5)
_cell_length_c 32.111(3)
_cell_measurement_reflns_used 5819
_cell_measurement_temperature 300
_cell_measurement_theta_max 27.43
_cell_measurement_theta_min 3.06
_cell_volume 1543.9(3)
_computing_cell_refinement 'RAPID AUTO'
_computing_data_collection 'RAPID AUTO (Rigaku, ????)'
_computing_data_reduction 'RAPID AUTO'
_computing_molecular_graphics 'CrystalStructure 4.1'
_computing_publication_material 'CrystalStructure 4.1 (Rigaku, 2014)'
_computing_structure_refinement 'SHELXL97 (Sheldrick, 2008)'
_computing_structure_solution 'SIR2004 (Burla, et al., 2005)'
_diffrn_ambient_temperature 300
_diffrn_detector_area_resol_mean 10.000
_diffrn_measured_fraction_theta_full 0.997
_diffrn_measured_fraction_theta_max 0.996
_diffrn_measurement_device_type 'Rigaku R-AXIS RAPID'
_diffrn_measurement_method \w
_diffrn_radiation_type 'Mo K\a'
_diffrn_radiation_wavelength 0.71075
_diffrn_reflns_av_R_equivalents 0.1178
_diffrn_reflns_Laue_measured_fraction_full 0.997
_diffrn_reflns_Laue_measured_fraction_max 0.996
_diffrn_reflns_limit_h_max 10
_diffrn_reflns_limit_h_min -10
_diffrn_reflns_limit_k_max 7
_diffrn_reflns_limit_k_min -6
_diffrn_reflns_limit_l_max 41
_diffrn_reflns_limit_l_min -41
_diffrn_reflns_number 14288
_diffrn_reflns_point_group_measured_fraction_full 0.997
_diffrn_reflns_point_group_measured_fraction_max 0.996
_diffrn_reflns_theta_full 25.242
_diffrn_reflns_theta_max 27.463
_diffrn_reflns_theta_min 3.176
_diffrn_standards_number 0
_exptl_absorpt_coefficient_mu 0.332
_exptl_absorpt_correction_T_max 0.967
_exptl_absorpt_correction_T_min 0.441
_exptl_absorpt_correction_type multi-scan
_exptl_absorpt_process_details 'ABSCOR (Rigaku, 1995)'
_exptl_crystal_colour colorless
_exptl_crystal_density_diffrn 1.275
_exptl_crystal_density_method 'not measured'
_exptl_crystal_description platelet
_exptl_crystal_F_000 624.00
_exptl_crystal_size_max 0.2
_exptl_crystal_size_mid 0.1
_exptl_crystal_size_min 0.02
_refine_diff_density_max 0.16
_refine_diff_density_min -0.17
_refine_ls_extinction_coef 0.0024(9)
_refine_ls_extinction_method SHELXL
_refine_ls_goodness_of_fit_ref 0.871
_refine_ls_hydrogen_treatment constr
_refine_ls_number_parameters 182
_refine_ls_number_reflns 3532
_refine_ls_number_restraints 0
_refine_ls_R_factor_all 0.1698
_refine_ls_R_factor_gt 0.0478
_refine_ls_shift/su_max 0.000
_refine_ls_structure_factor_coef Fsqd
_refine_ls_weighting_details 'w = 1/[\s^2^(Fo^2^)+(0.0403P)^2^+0.0000P] where P=(Fo^2^+2Fc^2^)/3'
_refine_ls_weighting_scheme calc
_refine_ls_wR_factor_gt 0.0879
_refine_ls_wR_factor_ref 0.1185
_reflns_number_gt 1304
_reflns_number_total 3532
_reflns_threshold_expression F^2^>2.0\s(F^2^)
_cod_data_source_file cm6b04628_si_004.cif
_cod_data_source_block monoC4-BTBT
_cod_original_cell_volume 1543.9(2)
_cod_database_code 4002734

loop_
_symmetry_equiv_pos_site_id
_space_group_symop_operation_xyz
1 +X,+Y,+Z
2 1/2-X,1/2+Y,-Z
3 -X,-Y,-Z
4 1/2+X,1/2-Y,+Z

loop_
_atom_site_label
_atom_site_type_symbol
_atom_site_fract_x
_atom_site_fract_y
_atom_site_fract_z
_atom_site_U_iso_or_equiv
_atom_site_adp_type
_atom_site_occupancy
_atom_site_site_symmetry_multiplicity
_atom_site_calc_flag
_atom_site_refinement_flags
S1 S 0.80239(11) 0.21580(13) 0.29249(2) 0.0707(3) Uani 1 4 d .
S2 S 0.61933(10) 0.78304(13) 0.35372(2) 0.0678(3) Uani 1 4 d .
C1 C 0.6853(5) 0.3354(6) 0.21242(11) 0.0830(11) Uani 1 4 d .
C2 C 0.6001(5) 0.4824(7) 0.18615(12) 0.0912(12) Uani 1 4 d .
C3 C 0.5347(5) 0.6818(7) 0.20297(12) 0.0903(11) Uani 1 4 d .
C4 C 0.5545(4) 0.7357(6) 0.24412(11) 0.0739(9) Uani 1 4 d .
C5 C 0.8656(4) 0.2606(5) 0.40248(10) 0.0665(8) Uani 1 4 d .
C6 C 0.8800(4) 0.3083(6) 0.44409(11) 0.0769(10) Uani 1 4 d .
C7 C 0.8127(5) 0.5055(6) 0.46000(11) 0.0820(11) Uani 1 4 d .
C8 C 0.7303(4) 0.6574(5) 0.43445(11) 0.0739(9) Uani 1 4 d .
C9 C 0.7158(4) 0.6120(4) 0.39177(9) 0.0574(8) Uani 1 4 d .
C10 C 0.7831(4) 0.4113(4) 0.37522(10) 0.0566(8) Uani 1 4 d .
C11 C 0.7536(4) 0.4079(5) 0.33099(9) 0.0544(8) Uani 1 4 d .
C12 C 0.6702(4) 0.5929(4) 0.31540(9) 0.0540(7) Uani 1 4 d .
C13 C 0.6387(4) 0.5865(5) 0.27098(10) 0.0601(8) Uani 1 4 d .
C14 C 0.7053(4) 0.3859(5) 0.25467(10) 0.0640(8) Uani 1 4 d .
C15 C 0.5733(7) 0.4265(8) 0.13973(13) 0.1315(17) Uani 1 4 d .
C16 C 0.6838(8) 0.5484(11) 0.11304(15) 0.179(3) Uani 1 4 d .
C17 C 0.6595(14) 0.4668(19) 0.0668(2) 0.301(6) Uani 1 4 d .
C18 C 0.754(2) 0.576(3) 0.0428(3) 0.502(12) Uani 1 4 d .
H1 H 0.72952 0.20255 0.20197 0.0996 Uiso 1 4 calc R
H2 H 0.47568 0.78041 0.18532 0.1083 Uiso 1 4 calc R
H3 H 0.51222 0.87082 0.25415 0.0887 Uiso 1 4 calc R
H4 H 0.91068 0.12779 0.39227 0.0798 Uiso 1 4 calc R
H5 H 0.93562 0.20762 0.46204 0.0922 Uiso 1 4 calc R
H6 H 0.82392 0.5346 0.48846 0.0984 Uiso 1 4 calc R
H7 H 0.68486 0.78832 0.44533 0.0886 Uiso 1 4 calc R
H8 H 0.5878 0.26417 0.13584 0.1578 Uiso 1 4 calc R
H9 H 0.46144 0.46362 0.13101 0.1578 Uiso 1 4 calc R
H10 H 0.79604 0.52171 0.12283 0.2144 Uiso 1 4 calc R
H11 H 0.66273 0.7105 0.11458 0.2144 Uiso 1 4 calc R
H12 H 0.6829 0.3053 0.06529 0.3615 Uiso 1 4 calc R
H13 H 0.54662 0.49011 0.05734 0.3615 Uiso 1 4 calc R
H14 H 0.73676 0.52309 0.01473 0.6026 Uiso 1 4 calc R
H15 H 0.72984 0.73596 0.04402 0.6026 Uiso 1 4 calc R
H16 H 0.86595 0.55138 0.05196 0.6026 Uiso 1 4 calc R

loop_
_atom_site_aniso_label
_atom_site_aniso_U_11
_atom_site_aniso_U_22
_atom_site_aniso_U_33
_atom_site_aniso_U_12
_atom_site_aniso_U_13
_atom_site_aniso_U_23
S1 0.0757(7) 0.0532(5) 0.0840(6) 0.0106(4) 0.0130(5) -0.0027(4)
S2 0.0683(6) 0.0524(5) 0.0831(6) 0.0102(4) 0.0096(5) -0.0005(4)
C1 0.095(3) 0.072(2) 0.081(3) -0.001(2) 0.006(2) -0.007(2)
C2 0.105(4) 0.093(3) 0.076(3) -0.015(2) -0.003(2) -0.003(2)
C3 0.089(3) 0.091(3) 0.089(3) 0.001(2) -0.021(2) 0.014(2)
C4 0.066(2) 0.067(2) 0.088(2) 0.0021(18) -0.0041(19) 0.009(2)
C5 0.060(2) 0.0553(18) 0.084(2) 0.0016(16) 0.0058(18) 0.0039(18)
C6 0.074(3) 0.073(2) 0.083(3) -0.0024(19) -0.002(2) 0.012(2)
C7 0.092(3) 0.083(2) 0.071(2) -0.009(2) 0.000(2) 0.001(2)
C8 0.078(3) 0.067(2) 0.078(2) 0.0001(18) 0.009(2) -0.0041(19)
C9 0.050(2) 0.0494(16) 0.074(2) -0.0055(14) 0.0082(16) 0.0022(15)
C10 0.043(2) 0.0478(16) 0.079(2) -0.0014(14) 0.0059(17) 0.0027(16)
C11 0.046(2) 0.0464(16) 0.071(2) 0.0018(14) 0.0066(15) -0.0025(15)
C12 0.046(2) 0.0443(15) 0.072(2) -0.0001(14) 0.0036(16) -0.0045(15)
C13 0.047(2) 0.0530(17) 0.080(2) -0.0029(15) 0.0047(18) 0.0017(17)
C14 0.061(2) 0.0575(18) 0.074(2) -0.0052(16) 0.0070(18) 0.0020(17)
C15 0.165(5) 0.137(4) 0.090(3) -0.011(3) -0.017(3) -0.001(3)
C16 0.228(7) 0.220(6) 0.088(4) -0.041(5) 0.006(4) 0.002(4)
C17 0.390(15) 0.430(14) 0.085(5) -0.102(11) 0.030(6) 0.010(6)
C18 0.77(4) 0.59(3) 0.149(9) -0.11(3) 0.053(14) -0.034(12)

loop_
_atom_type_symbol
_atom_type_description
_atom_type_scat_dispersion_real
_atom_type_scat_dispersion_imag
_atom_type_scat_source
C C 0.0033 0.0016
;
International Tables for Crystallography
(Vol. C, Tables 4.2.6.8 and 6.1.1.4)
;
H H 0.0000 0.0000
;
International Tables for Crystallography
(Vol. C, Table 6.1.1.4)
;
S S 0.1246 0.1234
;
International Tables for Crystallography
(Vol. C, Tables 4.2.6.8 and 6.1.1.4)
;

loop_
_geom_angle_atom_site_label_1
_geom_angle_atom_site_label_2
_geom_angle_atom_site_label_3
_geom_angle
_geom_angle_publ_flag
C11 S1 C14 90.61(14) yes
C9 S2 C12 90.57(13) yes
C2 C1 C14 119.9(3) yes
C1 C2 C3 118.6(3) yes
C1 C2 C15 120.5(4) yes
C3 C2 C15 120.8(4) yes
C2 C3 C4 122.4(3) yes
C3 C4 C13 119.3(3) yes
C6 C5 C10 120.0(3) yes
C5 C6 C7 120.9(3) yes
C6 C7 C8 121.1(3) yes
C7 C8 C9 118.7(3) yes
S2 C9 C8 126.4(2) yes
S2 C9 C10 112.9(2) yes
C8 C9 C10 120.7(3) yes
C5 C10 C9 118.6(3) yes
C5 C10 C11 131.9(3) yes
C9 C10 C11 109.5(2) yes
S1 C11 C10 133.1(2) yes
S1 C11 C12 112.6(2) yes
C10 C11 C12 114.3(3) yes
S2 C12 C11 112.8(2) yes
S2 C12 C13 133.3(2) yes
C11 C12 C13 113.9(3) yes
C4 C13 C12 131.3(3) yes
C4 C13 C14 119.1(3) yes
C12 C13 C14 109.6(3) yes
S1 C14 C1 126.0(2) yes
S1 C14 C13 113.2(2) yes
C1 C14 C13 120.7(3) yes
C2 C15 C16 113.6(4) yes
C15 C16 C17 110.6(6) yes
C16 C17 C18 111.2(9) yes
C2 C1 H1 120.075 no
C14 C1 H1 120.067 no
C2 C3 H2 118.786 no
C4 C3 H2 118.774 no
C3 C4 H3 120.373 no
C13 C4 H3 120.374 no
C6 C5 H4 119.986 no
C10 C5 H4 119.973 no
C5 C6 H5 119.571 no
C7 C6 H5 119.563 no
C6 C7 H6 119.467 no
C8 C7 H6 119.471 no
C7 C8 H7 120.613 no
C9 C8 H7 120.645 no
C2 C15 H8 108.851 no
C2 C15 H9 108.841 no
C16 C15 H8 108.828 no
C16 C15 H9 108.841 no
H8 C15 H9 107.699 no
C15 C16 H10 109.533 no
C15 C16 H11 109.526 no
C17 C16 H10 109.540 no
C17 C16 H11 109.543 no
H10 C16 H11 108.086 no
C16 C17 H12 109.397 no
C16 C17 H13 109.401 no
C18 C17 H12 109.402 no
C18 C17 H13 109.402 no
H12 C17 H13 108.016 no
C17 C18 H14 109.468 no
C17 C18 H15 109.464 no
C17 C18 H16 109.461 no
H14 C18 H15 109.489 no
H14 C18 H16 109.480 no
H15 C18 H16 109.466 no

loop_
_geom_bond_atom_site_label_1
_geom_bond_atom_site_label_2
_geom_bond_distance
_geom_bond_publ_flag
S1 C11 1.735(3) yes
S1 C14 1.737(3) yes
S2 C9 1.742(3) yes
S2 C12 1.727(3) yes
C1 C2 1.374(5) yes
C1 C14 1.391(5) yes
C2 C3 1.407(6) yes
C2 C15 1.532(6) yes
C3 C4 1.361(5) yes
C4 C13 1.390(4) yes
C5 C6 1.365(5) yes
C5 C10 1.397(4) yes
C6 C7 1.391(5) yes
C7 C8 1.369(5) yes
C8 C9 1.396(5) yes
C9 C10 1.416(4) yes
C10 C11 1.430(4) yes
C11 C12 1.367(4) yes
C12 C13 1.438(4) yes
C13 C14 1.410(4) yes
C15 C16 1.463(8) yes
C16 C17 1.563(9) yes
C17 C18 1.289(18) yes
C1 H1 0.930 no
C3 H2 0.930 no
C4 H3 0.930 no
C5 H4 0.930 no
C6 H5 0.930 no
C7 H6 0.930 no
C8 H7 0.930 no
C15 H8 0.970 no
C15 H9 0.970 no
C16 H10 0.970 no
C16 H11 0.970 no
C17 H12 0.970 no
C17 H13 0.970 no
C18 H14 0.960 no
C18 H15 0.960 no
C18 H16 0.960 no

loop_
_geom_contact_atom_site_label_1
_geom_contact_atom_site_label_2
_geom_contact_distance
_geom_contact_publ_flag
_geom_contact_site_symmetry_2
S1 C5 3.555(3) no .
S2 C4 3.545(4) no .
C1 C4 2.796(5) no .
C1 C16 3.427(6) no .
C2 C13 2.795(5) no .
C3 C14 2.741(5) no .
C3 C16 3.283(7) no .
C5 C8 2.797(4) no .
C6 C9 2.758(4) no .
C7 C10 2.778(5) no .
S1 S2 3.5859(11) no 1_545
S1 C12 3.563(3) no 4_555
S1 C13 3.377(3) no 4_555
S2 S1 3.5859(11) no 1_565
S2 C10 3.387(3) no 4_465
S2 C11 3.549(3) no 4_465
C10 S2 3.387(3) no 4_565
C11 S2 3.549(3) no 4_565
C12 S1 3.563(3) no 4_455
C13 S1 3.377(3) no 4_455
S1 H1 2.9407 no .
S1 H4 3.3246 no .
S2 H3 3.3158 no .
S2 H7 2.9655 no .
C1 H2 3.2253 no .
C1 H8 2.5837 no .
C1 H9 3.2113 no .
C1 H10 3.2470 no .
C2 H3 3.2627 no .
C2 H10 2.6592 no .
C2 H11 2.7301 no .
C3 H1 3.2378 no .
C3 H8 3.3085 no .
C3 H9 2.6856 no .
C3 H10 3.5509 no .
C3 H11 3.0765 no .
C5 H6 3.2279 no .
C6 H7 3.2434 no .
C7 H4 3.2348 no .
C8 H5 3.2338 no .
C9 H4 3.2624 no .
C9 H6 3.2207 no .
C10 H5 3.2308 no .
C10 H7 3.2856 no .
C11 H4 2.8282 no .
C12 H3 2.8230 no .
C13 H1 3.2727 no .
C13 H2 3.2097 no .
C14 H3 3.2587 no .
C15 H1 2.6690 no .
C15 H2 2.6866 no .
C15 H12 2.6888 no .
C15 H13 2.6707 no .
C16 H1 3.5105 no .
C16 H2 3.2444 no .
C16 H14 3.2101 no .
C16 H15 2.5195 no .
C16 H16 2.5195 no .
C17 H8 2.6068 no .
C17 H9 2.6822 no .
C18 H10 2.5950 no .
C18 H11 2.5786 no .
H1 H8 2.3991 no .
H1 H9 3.4491 no .
H1 H10 3.2254 no .
H2 H3 2.2792 no .
H2 H8 3.5649 no .
H2 H9 2.5498 no .
H2 H11 2.8291 no .
H4 H5 2.2887 no .
H5 H6 2.3069 no .
H6 H7 2.3000 no .
H8 H10 2.3327 no .
H8 H11 2.7859 no .
H8 H12 2.4421 no .
H8 H13 2.8549 no .
H9 H10 2.7866 no .
H9 H11 2.2767 no .
H9 H12 2.9950 no .
H9 H13 2.5025 no .
H10 H12 2.3935 no .
H10 H13 2.8682 no .
H10 H14 3.4823 no .
H10 H15 2.8556 no .
H10 H16 2.3791 no .
H11 H12 2.8682 no .
H11 H13 2.4074 no .
H11 H14 3.4705 no .
H11 H15 2.3613 no .
H11 H16 2.8291 no .
H12 H14 2.1298 no .
H12 H15 2.6540 no .
H12 H16 2.1408 no .
H13 H14 2.1298 no .
H13 H15 2.1408 no .
H13 H16 2.6540 no .
S1 H3 3.3165 no 1_545
S1 H3 3.2511 no 4_565
S2 H4 3.3247 no 1_565
S2 H4 3.2374 no 4_455
C1 H2 3.4213 no 4_565
C1 H3 3.3821 no 1_545
C1 H3 3.4070 no 4_565
C2 H1 3.2859 no 4_455
C2 H2 3.3789 no 4_565
C3 H1 3.4523 no 1_565
C3 H1 3.3678 no 4_455
C4 H1 3.4052 no 1_565
C5 H7 3.4612 no 1_545
C6 H6 3.2264 no 2_646
C6 H6 3.3059 no 3_766
C6 H7 3.4497 no 1_545
C6 H7 3.4417 no 4_565
C7 H5 3.5066 no 2_656
C7 H5 3.5878 no 3_766
C7 H5 3.3367 no 4_455
C7 H6 3.4385 no 2_646
C7 H6 3.3449 no 3_766
C7 H7 3.2962 no 2_646
C7 H7 3.3341 no 4_565
C8 H4 3.4420 no 1_565
C8 H4 3.3411 no 4_455
C8 H5 3.3783 no 4_455
C8 H6 3.3679 no 2_656
C9 H4 3.4255 no 1_565
C9 H4 2.8695 no 4_455
C10 H4 3.1327 no 4_455
C11 H3 3.5718 no 4_565
C11 H4 3.5110 no 4_455
C12 H3 3.5047 no 4_565
C12 H4 3.5758 no 4_455
C13 H3 3.1415 no 4_565
C14 H3 3.4149 no 1_545
C14 H3 2.8926 no 4_565
C15 H10 3.5031 no 4_455
C16 H2 3.4047 no 4_565
C18 H13 3.5137 no 4_565
C18 H14 3.2141 no 2_655
C18 H15 3.4400 no 2_645
H1 C2 3.2859 no 4_555
H1 C3 3.4523 no 1_545
H1 C3 3.3678 no 4_555
H1 C4 3.4052 no 1_545
H1 H2 3.2647 no 1_545
H1 H2 3.5366 no 4_555
H1 H3 3.1712 no 1_545
H1 H9 3.1878 no 4_555
H2 C1 3.4213 no 4_465
H2 C2 3.3789 no 4_465
H2 C16 3.4047 no 4_465
H2 H1 3.2647 no 1_565
H2 H1 3.5366 no 4_455
H2 H8 3.4039 no 1_565
H2 H10 2.6955 no 4_465
H2 H11 3.3445 no 4_465
H3 S1 3.3165 no 1_565
H3 S1 3.2511 no 4_465
H3 C1 3.3821 no 1_565
H3 C1 3.4070 no 4_465
H3 C11 3.5718 no 4_465
H3 C12 3.5047 no 4_465
H3 C13 3.1415 no 4_465
H3 C14 3.4149 no 1_565
H3 C14 2.8926 no 4_465
H3 H1 3.1712 no 1_565
H4 S2 3.3247 no 1_545
H4 S2 3.2374 no 4_555
H4 C8 3.4420 no 1_545
H4 C8 3.3411 no 4_555
H4 C9 3.4255 no 1_545
H4 C9 2.8695 no 4_555
H4 C10 3.1327 no 4_555
H4 C11 3.5110 no 4_555
H4 C12 3.5758 no 4_555
H4 H7 3.2559 no 1_545
H5 C7 3.5066 no 2_646
H5 C7 3.5878 no 3_766
H5 C7 3.3367 no 4_555
H5 C8 3.3783 no 4_555
H5 H5 3.5732 no 3_756
H5 H6 2.8979 no 2_646
H5 H6 2.8993 no 3_766
H5 H6 3.5507 no 4_555
H5 H7 3.2364 no 1_545
H5 H7 3.2129 no 2_646
H6 C6 3.2264 no 2_656
H6 C6 3.3059 no 3_766
H6 C7 3.4385 no 2_656
H6 C7 3.3449 no 3_766
H6 C8 3.3679 no 2_646
H6 H5 2.8979 no 2_656
H6 H5 2.8993 no 3_766
H6 H5 3.5507 no 4_455
H6 H6 3.2762 no 2_646
H6 H6 3.2762 no 2_656
H6 H6 2.9722 no 3_766
H6 H7 2.5757 no 2_646
H6 H7 3.4824 no 4_565
H7 C5 3.4612 no 1_565
H7 C6 3.4497 no 1_565
H7 C6 3.4417 no 4_465
H7 C7 3.2962 no 2_656
H7 C7 3.3341 no 4_465
H7 H4 3.2559 no 1_565
H7 H5 3.2364 no 1_565
H7 H5 3.2129 no 2_656
H7 H6 2.5757 no 2_656
H7 H6 3.4824 no 4_465
H8 H2 3.4039 no 1_545
H8 H9 3.3507 no 4_555
H8 H10 2.9350 no 4_455
H8 H11 3.3865 no 1_545
H9 H1 3.1878 no 4_455
H9 H8 3.3507 no 4_455
H9 H10 3.1630 no 4_455
H9 H10 3.3193 no 4_465
H9 H11 3.1322 no 4_465
H9 H12 3.4210 no 4_455
H10 C15 3.5031 no 4_555
H10 H2 2.6955 no 4_565
H10 H8 2.9350 no 4_555
H10 H9 3.1630 no 4_555
H10 H9 3.3193 no 4_565
H10 H11 3.4122 no 4_565
H11 H2 3.3445 no 4_565
H11 H8 3.3865 no 1_565
H11 H9 3.1322 no 4_565
H11 H10 3.4122 no 4_465
H11 H16 3.3839 no 4_465
H12 H9 3.4210 no 4_555
H12 H13 3.4679 no 4_555
H12 H14 3.1536 no 2_645
H12 H15 3.4399 no 1_545
H12 H16 3.3484 no 4_455
H13 C18 3.5137 no 4_465
H13 H12 3.4679 no 4_455
H13 H14 3.2006 no 3_665
H13 H15 3.0663 no 4_465
H13 H16 3.5101 no 4_455
H13 H16 3.0750 no 4_465
H14 C18 3.2141 no 2_645
H14 H12 3.1536 no 2_655
H14 H13 3.2006 no 3_665
H14 H14 3.0975 no 2_645
H14 H14 3.0975 no 2_655
H14 H15 2.5553 no 2_645
H14 H16 3.5788 no 2_645
H15 C18 3.4400 no 2_655
H15 H12 3.4399 no 1_565
H15 H13 3.0663 no 4_565
H15 H14 2.5553 no 2_655
H15 H16 3.2531 no 4_465
H16 H11 3.3839 no 4_565
H16 H12 3.3484 no 4_555
H16 H13 3.5101 no 4_555
H16 H13 3.0750 no 4_565
H16 H14 3.5788 no 2_655
H16 H15 3.2531 no 4_565

loop_
_geom_torsion_atom_site_label_1
_geom_torsion_atom_site_label_2
_geom_torsion_atom_site_label_3
_geom_torsion_atom_site_label_4
_geom_torsion
_geom_torsion_publ_flag
C11 S1 C14 C1 -176.8(2) no
C11 S1 C14 C13 0.7(2) no
C14 S1 C11 C10 179.1(3) no
C14 S1 C11 C12 -1.0(2) no
C9 S2 C12 C11 1.0(2) no
C9 S2 C12 C13 178.8(3) no
C12 S2 C9 C8 178.8(2) no
C12 S2 C9 C10 -1.0(2) no
C2 C1 C14 S1 177.5(3) no
C2 C1 C14 C13 0.1(5) no
C14 C1 C2 C3 -0.1(6) no
C14 C1 C2 C15 -178.5(3) no
C1 C2 C3 C4 0.9(6) no
C1 C2 C15 C16 -101.2(4) no
C3 C2 C15 C16 80.4(5) no
C15 C2 C3 C4 179.3(4) no
C2 C3 C4 C13 -1.7(5) no
C3 C4 C13 C12 -176.2(3) no
C3 C4 C13 C14 1.7(5) no
C6 C5 C10 C9 -0.0(4) no
C6 C5 C10 C11 178.1(3) no
C10 C5 C6 C7 0.3(5) no
C5 C6 C7 C8 -0.1(5) no
C6 C7 C8 C9 -0.5(5) no
C7 C8 C9 S2 -179.0(3) no
C7 C8 C9 C10 0.8(5) no
S2 C9 C10 C5 179.25(18) no
S2 C9 C10 C11 0.7(3) no
C8 C9 C10 C5 -0.5(4) no
C8 C9 C10 C11 -179.1(2) no
C5 C10 C11 S1 1.7(5) no
C5 C10 C11 C12 -178.3(3) no
C9 C10 C11 S1 180.0(2) no
C9 C10 C11 C12 0.0(3) no
S1 C11 C12 S2 179.30(15) no
S1 C11 C12 C13 1.0(3) no
C10 C11 C12 S2 -0.7(3) no
C10 C11 C12 C13 -179.1(2) no
S2 C12 C13 C4 -0.2(5) no
S2 C12 C13 C14 -178.3(2) no
C11 C12 C13 C4 177.6(3) no
C11 C12 C13 C14 -0.4(3) no
C4 C13 C14 S1 -178.6(2) no
C4 C13 C14 C1 -0.9(4) no
C12 C13 C14 S1 -0.3(3) no
C12 C13 C14 C1 177.4(2) no
C2 C15 C16 C17 175.0(4) no
C15 C16 C17 C18 178.7(6) no
